data_7718899
loop_
_publ_author_name
'Mangundu, Patrick'
'Tanner, Kate E.'
'Bloomfield, Andrew'
'Barnard, Peter J.'
'White, Keith F.'
'Ho, Curtis C.'
'Yepuri, Nageshwar R.'
'Mole, Richard A.'
'Fuller, Rebecca O.'

_publ_section_title
;
 Trinuclear rare earth pyridyl-&#x3b2;-diketonate complexes: developing
 new methods towards finding lost toroidal spin states.
;
_journal_issue 26
_journal_name_full 'Dalton transactions (Cambridge, England : 2003)'
_journal_page_first 10455
_journal_page_last 10466
_journal_paper_doi 10.1039/d5dt01067e
_journal_volume 54
_journal_year 2025
_chemical_formula_moiety '2(C27 H34 Cl Dy3 N3 O13), 6(Cl), 1[Cl2C16H40O2]'
_chemical_formula_sum 'C70 H108 Cl10 Dy6 N6 O28'
_chemical_formula_weight 2811.12
_space_group_crystal_system triclinic
_space_group_IT_number 2
_space_group_name_Hall '-P 1'
_space_group_name_H-M_alt 'P -1'
_atom_sites_solution_hydrogens mixed
_atom_sites_solution_primary dual
_audit_creation_date 2025-03-28
_audit_creation_method
;
Olex2 1.5
(compiled 2023.08.24 svn.re1ec1418 for OlexSys, GUI svn.r6817)
;
_audit_update_record
;
2025-05-05 deposited with the CCDC.	2025-06-05 downloaded from the CCDC.
;
_cell_angle_alpha 85.924(3)
_cell_angle_beta 89.925(2)
_cell_angle_gamma 74.263(3)
_cell_formula_units_Z 2
_cell_length_a 15.6133(4)
_cell_length_b 18.1248(6)
_cell_length_c 18.1431(7)
_cell_measurement_reflns_used 13795
_cell_measurement_temperature 150.1(10)
_cell_measurement_theta_max 70.65
_cell_measurement_theta_min 2.92
_cell_volume 4928.5(3)
_computing_cell_refinement 'CrysAlisPro 1.171.43.90 (Rigaku OD, 2023)'
_computing_data_collection 'CrysAlisPro 1.171.43.90 (Rigaku OD, 2023)'
_computing_data_reduction 'CrysAlisPro 1.171.43.90 (Rigaku OD, 2023)'
_computing_molecular_graphics 'Olex2 1.5 (Dolomanov et al., 2009)'
_computing_publication_material 'Olex2 1.5 (Dolomanov et al., 2009)'
_computing_structure_refinement 'SHELXL 2018/3 (Sheldrick, 2015)'
_computing_structure_solution 'SHELXT 2018/2 (Sheldrick, 2018)'
_diffrn_ambient_temperature 150.0(10)
_diffrn_measured_fraction_theta_full 0.817
_diffrn_measured_fraction_theta_max 0.810
_diffrn_measurement_device_type 'SuperNova, Dual, Cu at home/near, HyPix3000'
_diffrn_radiation_type CuK\a
_diffrn_radiation_wavelength 1.54184
_diffrn_reflns_av_R_equivalents 0.0784
_diffrn_reflns_av_unetI/netI 0.0664
_diffrn_reflns_Laue_measured_fraction_full 0.817
_diffrn_reflns_Laue_measured_fraction_max 0.810
_diffrn_reflns_limit_h_max 14
_diffrn_reflns_limit_h_min -18
_diffrn_reflns_limit_k_max 22
_diffrn_reflns_limit_k_min -22
_diffrn_reflns_limit_l_max 22
_diffrn_reflns_limit_l_min -22
_diffrn_reflns_number 52996
_diffrn_reflns_point_group_measured_fraction_full 0.817
_diffrn_reflns_point_group_measured_fraction_max 0.810
_diffrn_reflns_theta_full 67.684
_diffrn_reflns_theta_max 71.380
_diffrn_reflns_theta_min 2.941
_exptl_absorpt_coefficient_mu 26.966
_exptl_absorpt_correction_T_max 0.629
_exptl_absorpt_correction_T_min 0.121
_exptl_absorpt_correction_type gaussian
_exptl_absorpt_process_details
;
CrysAlisPro 1.171.43.90 (Rigaku Oxford Diffraction, 2023)
Numerical absorption correction based on gaussian integration over
a multifaceted crystal model
Spherical absorption correction
using equivalent radius and absorption coefficient.
Empirical absorption correction using spherical harmonics,
implemented in SCALE3 ABSPACK scaling algorithm.
;
_exptl_crystal_colour 'clear yellowish colourless'
_exptl_crystal_colour_lustre clear
_exptl_crystal_colour_modifier yellowish
_exptl_crystal_colour_primary colourless
_exptl_crystal_density_diffrn 1.894
_exptl_crystal_description plate
_exptl_crystal_F_000 2720
_exptl_crystal_size_max 0.12
_exptl_crystal_size_mid 0.08
_exptl_crystal_size_min 0.02
_refine_diff_density_max 1.916
_refine_diff_density_min -1.179
_refine_diff_density_rms 0.137
_refine_ls_extinction_method none
_refine_ls_goodness_of_fit_ref 1.057
_refine_ls_hydrogen_treatment constr
_refine_ls_matrix_type full
_refine_ls_number_parameters 924
_refine_ls_number_reflns 15548
_refine_ls_number_restraints 4
_refine_ls_restrained_S_all 1.057
_refine_ls_R_factor_all 0.0763
_refine_ls_R_factor_gt 0.0584
_refine_ls_shift/su_max 0.001
_refine_ls_shift/su_mean 0.000
_refine_ls_structure_factor_coef Fsqd
_refine_ls_weighting_details 'w=1/[\s^2^(Fo^2^)+(0.0741P)^2^+9.1632P] where P=(Fo^2^+2Fc^2^)/3'
_refine_ls_weighting_scheme calc
_refine_ls_wR_factor_gt 0.1421
_refine_ls_wR_factor_ref 0.1500
_reflns_Friedel_coverage 0.000
_reflns_number_gt 11728
_reflns_number_total 15548
_reflns_threshold_expression 'I > 2\s(I)'
_cod_data_source_file d5dt01067e2.cif
_cod_data_source_block complex_2
_cod_depositor_comments
;
The following automatic conversions were performed:

data item '_cell_measurement_temperature' value '150.1 (1)' was
changed to '150.1(10)' -- precision was estimated.

data item '_diffrn_ambient_temperature' value '150.0 (1)' was changed
to '150.0(10)' -- precision was estimated.

Automatic conversion script
Id: cif_fix_values 8170 2020-07-09 18:12:32Z antanas 

 Adding full bibliography for 7718894--7718899.cif.
;
_cod_database_code 7718899
_shelx_shelxl_version_number 2018/3
_shelx_space_group_comment
;
The symmetry employed for this shelxl refinement is uniquely defined
by the following loop, which should always be used as a source of
symmetry information in preference to the above space-group names.
They are only intended as comments.
;
_olex2_refinement_description
;
1. Fixed Uiso
 At 1.2 times of:
  All C(H) groups, All C(H,H) groups
 At 1.5 times of:
  All C(H,H,H) groups, All O(H,H) groups
2. Restrained distances
 Dy6-H26A \\sim Dy6-H26B
 with sigma of 0.02
 Dy1-H11A \\sim Dy1-H11B
 with sigma of 0.02
 Dy4-H24A \\sim Dy4-H24B
 with sigma of 0.02
 Dy3-H12A \\sim Dy3-H12B
 with sigma of 0.02
3. Others
 Fixed Sof: O17B(0.5) N4B(0.5) H37A(0.5) H37(0.5) C44B(0.5) C32B(0.5)
 C38B(0.5) H38B(0.5) H43A(0.5) H43(0.5) C40B(0.5) H40B(0.5) C39B(0.5) H39B(0.5)
 C45B(0.5) H45A(0.5) H45B(0.5) H45C(0.5) C31B(0.5) H31B(0.5) C30B(0.5)
 H30B(0.5) C28B(0.5) H28B(0.5) C29B(0.5) H29B(0.5) C28A(0.5) H28A(0.5)
 C29A(0.5) H29A(0.5) C30A(0.5) H30A(0.5) C31A(0.5) H31A(0.5) C32A(0.5) N4A(0.5)
 C45A(0.5) H45D(0.5) H45E(0.5) H45F(0.5) C44A(0.5) C39A(0.5) H39A(0.5)
 C38A(0.5) H38A(0.5) C40A(0.5) H40A(0.5) O17A(0.5)
4.a Free rotating group:
 O26(H26A,H26B), O11(H11A,H11B), O24(H24A,H24B), O12(H12A,H12B)
4.b Rotating group:
 O23(H23A,H23B), O22(H22A,H22B), O25(H25A,H25B), O9(H9A,H9B), O10(H10A,H10B),
 O13(H13A,H13B)
4.c Aromatic/amide H refined with riding coordinates:
 C10(H10), C25(H25), C16(H16), C13(H13), C52(H52), C49(H49), C11(H11),
 C46(H46), C12(H12), C7(H7), C37(H37A), C37(H37), C4(H4), C22(H22), C19(H19),
 C47(H47), C1(H1), C21(H21), C3(H3), C38B(H38B), C34(H34), C2(H2), C20(H20),
 C48(H48), C43(H43A), C43(H43), C40B(H40B), C39B(H39B), C31B(H31B), C30B(H30B),
 C28B(H28B), C29B(H29B), C28A(H28A), C29A(H29A), C30A(H30A), C31A(H31A),
 C39A(H39A), C38A(H38A), C40A(H40A)
4.d Idealised Me refined as rotating group:
 C9(H9C,H9D,H9E), C27(H27A,H27B,H27C), C18(H18A,H18B,H18C), C54(H54A,H54B,
 H54C), C45B(H45A,H45B,H45C), C36(H36A,H36B,H36C), C45A(H45D,H45E,H45F)
;
_smtbx_masks_special_details
;
A solvent mask was calculated and 376 electrons were 
found in a volume of 1352\%A^3^ in 1 void per unit cell. 
This is consistent with 2Cl- ions, 2EtOH and 2Hexane 
molecules per Asymmetric Unit which account for 374
electrons per unit cell.
;
_smtbx_masks_void_probe_radius 1.2
_smtbx_masks_void_truncation_radius 1.2
_olex2_submission_special_instructions 'No special instructions were received'

loop_
_space_group_symop_operation_xyz
'x, y, z'
'-x, -y, -z'

loop_
_atom_site_label
_atom_site_type_symbol
_atom_site_fract_x
_atom_site_fract_y
_atom_site_fract_z
_atom_site_U_iso_or_equiv
_atom_site_adp_type
_atom_site_occupancy
_atom_site_site_symmetry_order
_atom_site_calc_flag
_atom_site_refinement_flags_posn
_atom_site_refinement_flags_adp
_atom_site_refinement_flags_occupancy
_atom_site_disorder_assembly
_atom_site_disorder_group
Dy6 Dy 0.41528(3) 0.55626(3) 0.26282(3) 0.03239(13) Uani 1 1 d D . . . .
Dy2 Dy 0.02900(3) 0.24659(3) 0.19934(3) 0.03257(13) Uani 1 1 d . . . . .
Dy1 Dy -0.00249(3) 0.29581(3) 0.38694(3) 0.03068(12) Uani 1 1 d D . . . .
Dy3 Dy -0.05010(3) 0.44122(3) 0.23752(3) 0.03103(12) Uani 1 1 d D . . . .
Dy5 Dy 0.37260(3) 0.75163(3) 0.29995(3) 0.03610(13) Uani 1 1 d . . . . .
Dy4 Dy 0.37377(4) 0.70126(4) 0.11374(3) 0.04732(17) Uani 1 1 d D . . . .
O2 O -0.0737(4) 0.5649(4) 0.2711(4) 0.0361(14) Uani 1 1 d . . . . .
Cl3 Cl -0.29821(14) 0.35830(14) 0.31870(14) 0.0418(5) Uani 1 1 d . . . . .
Cl1 Cl 0.15223(15) 0.30596(14) 0.44140(14) 0.0428(5) Uani 1 1 d . . . . .
Cl7 Cl 0.10282(16) 0.86612(14) -0.01681(15) 0.0469(6) Uani 1 1 d . . . . .
O23 O 0.5656(4) 0.5191(4) 0.3015(4) 0.0409(16) Uani 1 1 d . . . . .
H23A H 0.598228 0.471367 0.283784 0.061 Uiso 1 1 d R U . . .
H23B H 0.598924 0.552319 0.281024 0.061 Uiso 1 1 d R U . . .
O26 O 0.2833(4) 0.5201(4) 0.2429(4) 0.0432(16) Uani 1 1 d G . . . .
H26A H 0.251224 0.543798 0.204739 0.065 Uiso 1 1 d DG U . . .
H26B H 0.291582 0.471623 0.236677 0.065 Uiso 1 1 d DG U . . .
Cl2 Cl 0.53428(18) 0.6949(2) 0.05786(16) 0.0645(8) Uani 1 1 d . . . . .
Cl8 Cl 0.16589(18) 0.86682(16) 0.47695(18) 0.0577(7) Uani 1 1 d . . . . .
O15 O 0.4693(4) 0.4318(4) 0.2294(4) 0.0432(17) Uani 1 1 d . . . . .
O22 O 0.5152(4) 0.7700(5) 0.3143(5) 0.053(2) Uani 1 1 d . . . . .
H22A H 0.556580 0.754232 0.272207 0.079 Uiso 1 1 d R U . . .
H22B H 0.553878 0.737185 0.355687 0.079 Uiso 1 1 d R U . . .
O11 O -0.1351(4) 0.2580(4) 0.4116(4) 0.0435(17) Uani 1 1 d G . . . .
H11A H -0.139997 0.218143 0.439184 0.065 Uiso 1 1 d DG U . . .
H11B H -0.189627 0.285731 0.403549 0.065 Uiso 1 1 d DG U . . .
O25 O 0.2212(4) 0.7865(4) 0.3391(4) 0.0419(16) Uani 1 1 d . . . . .
H25A H 0.184433 0.770284 0.307430 0.063 Uiso 1 1 d R U . . .
H25B H 0.196030 0.839294 0.335437 0.063 Uiso 1 1 d R U . . .
O9 O 0.0788(4) 0.4759(4) 0.1994(4) 0.0413(16) Uani 1 1 d . . . . .
H9A H 0.078080 0.521915 0.214546 0.062 Uiso 1 1 d R U . . .
H9B H 0.127362 0.444522 0.222096 0.062 Uiso 1 1 d R U . . .
O18 O 0.3944(4) 0.6308(4) 0.3645(3) 0.0330(13) Uani 1 1 d . . . . .
O3 O 0.0439(4) 0.1862(4) 0.3189(3) 0.0331(13) Uani 1 1 d . . . . .
O8 O -0.0838(4) 0.3229(3) 0.2729(3) 0.0301(13) Uani 1 1 d . . . . .
O7 O 0.0667(3) 0.3329(3) 0.2770(3) 0.0274(12) Uani 1 1 d . . . . .
O16 O 0.3561(4) 0.8111(4) 0.1798(5) 0.0501(19) Uani 1 1 d . . . . .
O5 O -0.0237(4) 0.3670(4) 0.1355(3) 0.0345(14) Uani 1 1 d . . . . .
O19 O 0.3866(5) 0.7681(4) 0.4234(4) 0.0458(17) Uani 1 1 d . . . . .
O20 O 0.4646(4) 0.6642(4) 0.2238(3) 0.0324(13) Uani 1 1 d . . . . .
O4 O 0.0337(4) 0.1908(4) 0.4724(4) 0.0407(15) Uani 1 1 d . . . . .
O14 O 0.4128(4) 0.5642(5) 0.1350(4) 0.0443(17) Uani 1 1 d . . . . .
O21 O 0.3077(4) 0.6748(4) 0.2288(3) 0.0333(13) Uani 1 1 d . . . . .
O6 O 0.0536(5) 0.2311(4) 0.0747(4) 0.0467(17) Uani 1 1 d . . . . .
O24 O 0.2161(4) 0.7414(6) 0.0934(5) 0.061(2) Uani 1 1 d G . . . .
H24A H 0.188228 0.772223 0.056943 0.092 Uiso 1 1 d DG U . . .
H24B H 0.176250 0.743647 0.127348 0.092 Uiso 1 1 d DG U . . .
N1 N -0.0694(5) 0.3700(4) 0.4951(5) 0.0358(17) Uani 1 1 d . . . . .
N2 N 0.0794(5) 0.1028(5) 0.2057(5) 0.0394(19) Uani 1 1 d . . . . .
N6 N 0.3968(5) 0.4867(5) 0.3846(4) 0.0354(17) Uani 1 1 d . . . . .
O17B O 0.3483(10) 0.7864(10) 0.0178(9) 0.046(4) Uiso 0.5 1 d . . P A 2
N5 N 0.3429(6) 0.8956(5) 0.2922(6) 0.054(3) Uani 1 1 d . . . . .
C5 C -0.0948(6) 0.4474(5) 0.4881(5) 0.0325(19) Uani 1 1 d . . . . .
N3 N -0.1116(5) 0.5132(5) 0.1165(4) 0.0381(18) Uani 1 1 d . . . . .
N4B N 0.354(3) 0.6103(16) 0.007(2) 0.046(8) Uani 0.5 1 d . . P A 2
C14 C 0.0864(7) 0.0635(5) 0.2695(5) 0.037(2) Uani 1 1 d . . . . .
C50 C 0.3827(6) 0.5263(5) 0.4456(5) 0.0327(19) Uani 1 1 d . . . . .
C10 C 0.0932(7) 0.0643(7) 0.1442(6) 0.048(3) Uani 1 1 d . . . . .
H10 H 0.088193 0.092266 0.097402 0.057 Uiso 1 1 calc R U . . .
C8 C -0.0956(6) 0.5998(6) 0.3305(6) 0.040(2) Uani 1 1 d . . . . .
C9 C -0.1172(7) 0.6847(6) 0.3229(6) 0.043(2) Uani 1 1 d . . . . .
H9C H -0.078305 0.700621 0.286281 0.064 Uiso 1 1 calc R U . . .
H9D H -0.108144 0.703790 0.370677 0.064 Uiso 1 1 calc R U . . .
H9E H -0.179436 0.705920 0.306710 0.064 Uiso 1 1 calc R U . . .
C53 C 0.3879(7) 0.7297(7) 0.4852(6) 0.045(2) Uani 1 1 d . . . . .
C26 C 0.0364(6) 0.2702(7) 0.0146(6) 0.043(2) Uani 1 1 d . . . . .
C23 C -0.1002(6) 0.4722(6) 0.0554(6) 0.040(2) Uani 1 1 d . . . . .
C51 C 0.3872(5) 0.6071(6) 0.4332(5) 0.0338(19) Uani 1 1 d . . . . .
C25 C -0.0179(7) 0.3493(7) 0.0077(6) 0.050(3) Uani 1 1 d . . . . .
H25 H -0.035790 0.372103 -0.040600 0.060 Uiso 1 1 calc R U . . .
C15 C 0.0673(7) 0.1133(5) 0.3364(6) 0.042(2) Uani 1 1 d . . . . .
C16 C 0.0760(6) 0.0783(6) 0.4057(6) 0.043(2) Uani 1 1 d . . . . .
H16 H 0.095907 0.023764 0.410950 0.052 Uiso 1 1 calc R U . . .
C13 C 0.1107(7) -0.0160(6) 0.2768(7) 0.050(3) Uani 1 1 d . . . . .
H13 H 0.118861 -0.043329 0.324052 0.060 Uiso 1 1 calc R U . . .
C52 C 0.3836(7) 0.6523(7) 0.4901(6) 0.043(2) Uani 1 1 d . . . . .
H52 H 0.377622 0.629901 0.538113 0.052 Uiso 1 1 calc R U . . .
C17 C 0.0565(6) 0.1199(5) 0.4735(5) 0.0335(19) Uani 1 1 d . . . . .
C35 C 0.4706(6) 0.3974(7) 0.1708(7) 0.049(3) Uani 1 1 d . . . . .
C49 C 0.3637(7) 0.4939(6) 0.5127(6) 0.046(2) Uani 1 1 d . . . . .
H49 H 0.354754 0.523078 0.554892 0.055 Uiso 1 1 calc R U . . .
C24 C -0.0447(6) 0.3928(6) 0.0657(5) 0.036(2) Uani 1 1 d . . . . .
C11 C 0.1146(6) -0.0156(6) 0.1475(6) 0.047(3) Uani 1 1 d . . . . .
H11 H 0.123437 -0.042151 0.103608 0.056 Uiso 1 1 calc R U . . .
C46 C 0.3916(7) 0.4141(6) 0.3901(6) 0.047(2) Uani 1 1 d . . . . .
H46 H 0.401262 0.385865 0.347265 0.056 Uiso 1 1 calc R U . . .
C12 C 0.1225(7) -0.0538(6) 0.2136(7) 0.052(3) Uani 1 1 d . . . . .
H12 H 0.136552 -0.108309 0.216810 0.062 Uiso 1 1 calc R U . . .
C7 C -0.1019(6) 0.5600(6) 0.3978(6) 0.040(2) Uani 1 1 d . . . . .
H7 H -0.123946 0.590458 0.437787 0.049 Uiso 1 1 calc R U . . .
C37 C 0.3316(7) 0.9341(7) 0.3509(9) 0.065(4) Uani 1 1 d . . . . .
H37A H 0.332037 0.912204 0.400062 0.077 Uiso 0.5 1 calc R U P B 2
H37 H 0.336712 0.902112 0.395347 0.077 Uiso 0.5 1 calc R U P C 1
C4 C -0.1300(6) 0.4915(6) 0.5465(6) 0.041(2) Uani 1 1 d . . . . .
H4 H -0.144278 0.545966 0.540940 0.049 Uiso 1 1 calc R U . . .
C33 C 0.4116(6) 0.5152(7) 0.0861(6) 0.047(3) Uani 1 1 d . . . . .
C22 C -0.1382(7) 0.5043(7) -0.0130(6) 0.049(3) Uani 1 1 d . . . . .
H22 H -0.128480 0.475370 -0.055356 0.059 Uiso 1 1 calc R U . . .
C19 C -0.1619(7) 0.5858(8) 0.1100(7) 0.053(3) Uani 1 1 d . . . . .
H19 H -0.169731 0.614262 0.152737 0.064 Uiso 1 1 calc R U . . .
C6 C -0.0799(5) 0.4821(5) 0.4131(5) 0.0299(18) Uani 1 1 d . . . . .
C47 C 0.3724(8) 0.3779(7) 0.4566(8) 0.059(3) Uani 1 1 d . . . . .
H47 H 0.369436 0.326166 0.459096 0.071 Uiso 1 1 calc R U . . .
C1 C -0.0838(8) 0.3359(7) 0.5615(7) 0.053(3) Uani 1 1 d . . . . .
H1 H -0.067865 0.281340 0.567246 0.064 Uiso 1 1 calc R U . . .
C21 C -0.1911(8) 0.5802(8) -0.0174(6) 0.059(3) Uani 1 1 d . . . . .
H21 H -0.218891 0.602985 -0.063170 0.070 Uiso 1 1 calc R U . . .
C44B C 0.3341(17) 0.8600(19) 0.0118(17) 0.055(6) Uiso 0.5 1 d . . P A 2
C27 C 0.0708(8) 0.2322(7) -0.0550(6) 0.054(3) Uani 1 1 d . . . . .
H27A H 0.028256 0.206176 -0.072846 0.081 Uiso 1 1 calc R U . . .
H27B H 0.128346 0.194460 -0.044348 0.081 Uiso 1 1 calc R U . . .
H27C H 0.078078 0.271182 -0.092891 0.081 Uiso 1 1 calc R U . . .
C18 C 0.0714(8) 0.0723(6) 0.5443(7) 0.055(3) Uani 1 1 d . . . . .
H18A H 0.118661 0.024991 0.538624 0.082 Uiso 1 1 calc R U . . .
H18B H 0.016327 0.059332 0.558484 0.082 Uiso 1 1 calc R U . . .
H18C H 0.088925 0.101028 0.582642 0.082 Uiso 1 1 calc R U . . .
C32B C 0.3800(14) 0.5364(15) 0.0151(12) 0.032(6) Uiso 0.5 1 d . . P A 2
C54 C 0.3940(9) 0.7687(8) 0.5534(7) 0.069(4) Uani 1 1 d . . . . .
H54A H 0.451727 0.780133 0.555752 0.104 Uiso 1 1 calc R U . . .
H54B H 0.387978 0.735110 0.596702 0.104 Uiso 1 1 calc R U . . .
H54C H 0.346178 0.816752 0.552755 0.104 Uiso 1 1 calc R U . . .
C3 C -0.1435(7) 0.4543(7) 0.6123(6) 0.048(3) Uani 1 1 d . . . . .
H3 H -0.169499 0.483222 0.652219 0.058 Uiso 1 1 calc R U . . .
C38B C 0.3179(14) 1.0166(13) 0.3301(15) 0.043(5) Uiso 0.5 1 d . . P D 2
H38B H 0.313802 1.050632 0.368263 0.052 Uiso 0.5 1 calc R U P D 2
C34 C 0.4378(7) 0.4365(9) 0.1023(7) 0.059(4) Uani 1 1 d . . . . .
H34 H 0.433296 0.405491 0.063183 0.071 Uiso 1 1 calc R U . . .
C41 C 0.3346(7) 0.9339(6) 0.2259(8) 0.058(3) Uani 1 1 d . . . . .
C2 C -0.1197(8) 0.3759(7) 0.6204(6) 0.056(3) Uani 1 1 d . . . . .
H2 H -0.127996 0.349637 0.665959 0.067 Uiso 1 1 calc R U . . .
C42 C 0.3410(7) 0.8841(8) 0.1617(9) 0.068(4) Uani 1 1 d . . . . .
C20 C -0.2035(7) 0.6225(8) 0.0441(7) 0.057(3) Uani 1 1 d . . . . .
H20 H -0.238798 0.674313 0.041610 0.068 Uiso 1 1 calc R U . . .
C48 C 0.3579(8) 0.4198(7) 0.5185(6) 0.056(3) Uani 1 1 d . . . . .
H48 H 0.344091 0.397383 0.564353 0.067 Uiso 1 1 calc R U . . .
C43 C 0.3317(9) 0.9166(9) 0.0897(10) 0.086(6) Uani 1 1 d . . . . .
H43A H 0.323781 0.970381 0.081257 0.103 Uiso 0.5 1 calc R U P A 2
H43 H 0.328465 0.969767 0.083277 0.103 Uiso 0.5 1 calc R U P A 1
C40B C 0.3189(18) 1.0055(17) 0.2040(19) 0.059(8) Uiso 0.5 1 d . . P D 2
H40B H 0.314188 1.024081 0.153431 0.071 Uiso 0.5 1 calc R U P D 2
C39B C 0.3107(16) 1.0475(18) 0.2556(18) 0.052(6) Uiso 0.5 1 d . . P D 2
H39B H 0.299378 1.101435 0.245281 0.062 Uiso 0.5 1 calc R U P D 2
C45B C 0.3200(18) 0.9028(16) -0.0660(15) 0.059(6) Uiso 0.5 1 d . . P A 2
H45A H 0.267492 0.894483 -0.089959 0.089 Uiso 0.5 1 calc R U P A 2
H45B H 0.372489 0.883123 -0.095897 0.089 Uiso 0.5 1 calc R U P A 2
H45C H 0.311046 0.957948 -0.061537 0.089 Uiso 0.5 1 calc R U P A 2
Cl6 Cl 0.11644(15) 0.63531(15) 0.17755(14) 0.0445(5) Uani 1 1 d . . . . .
Cl5 Cl 0.26422(15) 0.35792(15) 0.22396(16) 0.0490(6) Uani 1 1 d . . . . .
Cl4 Cl 0.67486(15) 0.63693(16) 0.27708(18) 0.0549(7) Uani 1 1 d . . . . .
O12 O -0.2030(4) 0.4774(4) 0.2565(4) 0.0372(14) Uani 1 1 d G . . . .
H12A H -0.241636 0.519909 0.240775 0.056 Uiso 1 1 d DG U . . .
H12B H -0.234337 0.450693 0.280115 0.056 Uiso 1 1 d DG U . . .
O10 O 0.1829(4) 0.2275(4) 0.1834(4) 0.0455(17) Uani 1 1 d . . . . .
H10A H 0.206666 0.272912 0.193924 0.068 Uiso 1 1 d R U . . .
H10B H 0.205345 0.220935 0.130441 0.068 Uiso 1 1 d R U . . .
O13 O -0.0999(4) 0.2157(5) 0.1596(5) 0.060(2) Uani 1 1 d . . . . .
H13A H -0.127030 0.185521 0.197734 0.090 Uiso 1 1 d R U . . .
H13B H -0.091615 0.178031 0.119172 0.090 Uiso 1 1 d R U . . .
C31B C 0.3709(13) 0.4895(14) -0.0411(12) 0.037(4) Uiso 0.5 1 d . . P A 2
H31B H 0.389956 0.435171 -0.032395 0.045 Uiso 0.5 1 calc R U P A 2
C30B C 0.3338(18) 0.523(2) -0.1102(18) 0.066(8) Uiso 0.5 1 d . . P A 2
H30B H 0.329243 0.492929 -0.150218 0.080 Uiso 0.5 1 calc R U P A 2
C28B C 0.3227(18) 0.6445(19) -0.0618(17) 0.061(7) Uiso 0.5 1 d . . P A 2
H28B H 0.313658 0.698214 -0.072269 0.074 Uiso 0.5 1 calc R U P A 2
C36 C 0.5073(8) 0.3131(7) 0.1791(9) 0.072(4) Uani 1 1 d . . . . .
H36A H 0.563106 0.300120 0.207919 0.108 Uiso 1 1 calc R U . . .
H36B H 0.518810 0.293269 0.130102 0.108 Uiso 1 1 calc R U . . .
H36C H 0.464519 0.290025 0.204589 0.108 Uiso 1 1 calc R U . . .
O1 O -0.0475(4) 0.4319(3) 0.3659(3) 0.0298(12) Uani 1 1 d . . . . .
C29B C 0.3051(18) 0.600(2) -0.1154(16) 0.054(6) Uiso 0.5 1 d . . P A 2
H29B H 0.271146 0.625021 -0.157854 0.065 Uiso 0.5 1 calc R U P A 2
C28A C 0.3059(13) 0.6792(13) -0.0570(11) 0.035(4) Uiso 0.5 1 d . . P A 1
H28A H 0.286759 0.733733 -0.060608 0.042 Uiso 0.5 1 calc R U P A 1
C29A C 0.2921(15) 0.6375(17) -0.1170(15) 0.050(6) Uiso 0.5 1 d . . P A 1
H29A H 0.262330 0.664648 -0.160452 0.060 Uiso 0.5 1 calc R U P A 1
C30A C 0.3202(14) 0.5604(18) -0.1137(13) 0.039(5) Uiso 0.5 1 d . . P A 1
H30A H 0.314828 0.532874 -0.155354 0.046 Uiso 0.5 1 calc R U P A 1
C31A C 0.3569(13) 0.5227(13) -0.0484(12) 0.036(4) Uiso 0.5 1 d . . P A 1
H31A H 0.374703 0.468150 -0.043612 0.043 Uiso 0.5 1 calc R U P A 1
C32A C 0.3681(13) 0.5633(19) 0.0102(12) 0.027(5) Uiso 0.5 1 d . . P A 1
N4A N 0.347(2) 0.6400(13) 0.0060(17) 0.029(5) Uani 0.5 1 d . . P A 1
C45A C 0.3066(15) 0.9364(13) -0.0376(13) 0.046(5) Uiso 0.5 1 d . . P A 1
H45D H 0.245864 0.970147 -0.036611 0.069 Uiso 0.5 1 calc R U P A 1
H45E H 0.311870 0.903835 -0.079180 0.069 Uiso 0.5 1 calc R U P A 1
H45F H 0.348821 0.967598 -0.043329 0.069 Uiso 0.5 1 calc R U P A 1
C44A C 0.3273(13) 0.8852(13) 0.0354(13) 0.034(4) Uiso 0.5 1 d . . P A 1
C39A C 0.3046(14) 1.0556(13) 0.2894(15) 0.041(5) Uiso 0.5 1 d . . P D 1
H39A H 0.291320 1.110115 0.284884 0.049 Uiso 0.5 1 calc R U P D 1
C38A C 0.3134(12) 1.0128(11) 0.3633(14) 0.035(4) Uiso 0.5 1 d . . P D 1
H38A H 0.307830 1.034272 0.409873 0.042 Uiso 0.5 1 calc R U P D 1
C40A C 0.3155(14) 1.0166(15) 0.2312(16) 0.038(5) Uiso 0.5 1 d . . P D 1
H40A H 0.310179 1.046362 0.185325 0.046 Uiso 0.5 1 calc R U P D 1
O17A O 0.3369(8) 0.8183(9) 0.0312(8) 0.030(3) Uiso 0.5 1 d . . P A 1

loop_
_atom_site_aniso_label
_atom_site_aniso_U_11
_atom_site_aniso_U_22
_atom_site_aniso_U_33
_atom_site_aniso_U_23
_atom_site_aniso_U_13
_atom_site_aniso_U_12
Dy6 0.0312(2) 0.0427(3) 0.0256(3) -0.0058(2) 0.0008(2) -0.0132(2)
Dy2 0.0351(3) 0.0396(3) 0.0263(3) -0.0064(2) 0.0016(2) -0.0148(2)
Dy1 0.0342(2) 0.0349(3) 0.0241(3) -0.0023(2) 0.0002(2) -0.0115(2)
Dy3 0.0319(2) 0.0375(3) 0.0253(3) -0.0010(2) 0.0000(2) -0.0125(2)
Dy5 0.0325(2) 0.0355(3) 0.0405(3) 0.0013(2) 0.0016(2) -0.0107(2)
Dy4 0.0354(3) 0.0790(5) 0.0302(3) 0.0108(3) -0.0015(2) -0.0238(3)
O2 0.041(3) 0.035(3) 0.032(4) -0.004(3) -0.001(3) -0.009(3)
Cl3 0.0384(10) 0.0476(12) 0.0392(13) 0.0015(10) 0.0017(10) -0.0123(9)
Cl1 0.0406(11) 0.0478(13) 0.0422(14) -0.0067(10) -0.0058(10) -0.0151(9)
Cl7 0.0524(13) 0.0402(12) 0.0484(15) -0.0083(11) -0.0135(11) -0.0119(10)
O23 0.025(3) 0.055(4) 0.042(4) -0.013(3) 0.003(3) -0.008(3)
O26 0.041(3) 0.058(4) 0.040(4) -0.012(3) -0.001(3) -0.027(3)
Cl2 0.0486(14) 0.116(3) 0.0411(15) -0.0104(16) 0.0100(12) -0.0414(16)
Cl8 0.0587(14) 0.0457(14) 0.0671(19) -0.0057(13) 0.0218(14) -0.0113(11)
O15 0.041(3) 0.045(4) 0.047(4) -0.019(3) 0.006(3) -0.013(3)
O22 0.034(3) 0.059(5) 0.070(6) -0.022(4) -0.003(3) -0.016(3)
O11 0.042(3) 0.064(5) 0.031(4) 0.015(3) 0.000(3) -0.031(3)
O25 0.035(3) 0.039(4) 0.061(5) -0.007(3) 0.004(3) -0.024(3)
O9 0.040(3) 0.041(4) 0.046(4) 0.003(3) 0.003(3) -0.018(3)
O18 0.040(3) 0.035(3) 0.023(3) 0.000(3) -0.002(3) -0.011(3)
O3 0.036(3) 0.039(3) 0.025(3) -0.008(3) 0.002(3) -0.009(3)
O8 0.035(3) 0.037(3) 0.023(3) -0.012(3) 0.005(2) -0.015(3)
O7 0.028(3) 0.034(3) 0.022(3) 0.000(2) 0.000(2) -0.012(2)
O16 0.038(3) 0.050(4) 0.062(5) 0.019(4) -0.003(3) -0.016(3)
O5 0.038(3) 0.046(4) 0.020(3) -0.001(3) 0.000(3) -0.014(3)
O19 0.062(4) 0.042(4) 0.037(4) -0.014(3) 0.004(3) -0.016(3)
O20 0.026(3) 0.044(4) 0.027(3) 0.005(3) -0.002(2) -0.012(2)
O4 0.050(4) 0.040(4) 0.034(4) -0.001(3) 0.002(3) -0.016(3)
O14 0.038(3) 0.080(5) 0.020(3) -0.010(3) 0.001(3) -0.023(3)
O21 0.031(3) 0.045(4) 0.025(3) -0.003(3) 0.006(2) -0.012(3)
O6 0.050(4) 0.058(5) 0.038(4) -0.014(4) 0.007(3) -0.022(3)
O24 0.028(3) 0.098(7) 0.051(5) 0.040(5) -0.001(3) -0.016(4)
N1 0.036(4) 0.037(4) 0.033(4) -0.004(3) 0.000(3) -0.006(3)
N2 0.041(4) 0.040(4) 0.046(5) -0.017(4) 0.008(4) -0.021(3)
N6 0.034(4) 0.041(4) 0.033(4) -0.001(3) -0.002(3) -0.014(3)
N5 0.045(5) 0.041(5) 0.081(8) -0.002(5) 0.023(5) -0.019(4)
C5 0.035(4) 0.037(5) 0.026(5) -0.007(4) 0.001(4) -0.010(4)
N3 0.035(4) 0.051(5) 0.028(4) 0.013(4) 0.001(3) -0.015(3)
N4B 0.069(15) 0.035(18) 0.041(13) 0.005(15) -0.017(10) -0.030(16)
C14 0.055(5) 0.032(5) 0.031(5) -0.011(4) 0.016(4) -0.021(4)
C50 0.041(5) 0.041(5) 0.017(4) -0.003(4) -0.003(4) -0.012(4)
C10 0.056(6) 0.059(7) 0.036(6) -0.015(5) 0.000(5) -0.028(5)
C8 0.043(5) 0.043(5) 0.036(6) -0.002(4) -0.006(4) -0.017(4)
C9 0.058(6) 0.035(5) 0.035(6) -0.001(4) -0.011(5) -0.011(4)
C53 0.046(5) 0.062(7) 0.035(6) -0.014(5) 0.006(4) -0.025(5)
C26 0.040(5) 0.061(7) 0.034(6) -0.015(5) 0.015(4) -0.020(5)
C23 0.033(4) 0.057(6) 0.034(6) 0.000(5) -0.001(4) -0.019(4)
C51 0.028(4) 0.050(5) 0.023(5) 0.005(4) -0.001(3) -0.012(4)
C25 0.048(6) 0.082(8) 0.021(5) 0.004(5) -0.001(4) -0.023(6)
C15 0.053(5) 0.029(5) 0.039(6) 0.010(4) 0.001(5) -0.009(4)
C16 0.045(5) 0.028(4) 0.057(7) -0.004(4) -0.004(5) -0.010(4)
C13 0.054(6) 0.036(5) 0.059(8) -0.002(5) 0.002(5) -0.013(4)
C52 0.055(6) 0.061(7) 0.023(5) -0.006(4) -0.006(4) -0.029(5)
C17 0.038(4) 0.035(5) 0.026(5) 0.001(4) -0.002(4) -0.009(4)
C35 0.029(4) 0.071(7) 0.059(8) -0.040(6) 0.020(5) -0.022(5)
C49 0.060(6) 0.056(7) 0.026(5) 0.000(4) 0.001(5) -0.026(5)
C24 0.029(4) 0.056(6) 0.028(5) -0.002(4) 0.005(4) -0.018(4)
C11 0.042(5) 0.052(6) 0.047(7) -0.029(5) 0.003(5) -0.009(4)
C46 0.060(6) 0.045(6) 0.043(6) 0.005(5) -0.010(5) -0.029(5)
C12 0.058(6) 0.040(6) 0.058(8) -0.018(5) -0.006(6) -0.010(5)
C7 0.039(5) 0.040(5) 0.043(6) -0.006(4) 0.003(4) -0.012(4)
C37 0.044(6) 0.049(7) 0.098(11) 0.009(7) 0.004(6) -0.010(5)
C4 0.043(5) 0.050(6) 0.029(5) 0.000(4) 0.001(4) -0.013(4)
C33 0.033(5) 0.075(8) 0.043(6) -0.026(6) 0.014(4) -0.028(5)
C22 0.047(5) 0.075(8) 0.023(5) 0.015(5) -0.007(4) -0.016(5)
C19 0.046(6) 0.071(8) 0.041(6) 0.013(5) 0.004(5) -0.016(5)
C6 0.021(4) 0.046(5) 0.027(5) -0.009(4) 0.005(3) -0.013(3)
C47 0.070(7) 0.041(6) 0.072(9) 0.008(6) -0.012(6) -0.029(5)
C1 0.067(7) 0.045(6) 0.043(7) 0.000(5) -0.002(5) -0.008(5)
C21 0.063(7) 0.081(9) 0.029(6) 0.023(6) -0.018(5) -0.021(6)
C27 0.065(7) 0.059(7) 0.040(6) -0.017(5) 0.008(5) -0.019(6)
C18 0.059(6) 0.042(6) 0.062(8) 0.004(5) 0.002(6) -0.013(5)
C54 0.091(9) 0.072(9) 0.058(9) -0.043(7) 0.011(7) -0.036(7)
C3 0.054(6) 0.063(7) 0.023(5) -0.009(5) 0.000(4) -0.006(5)
C34 0.049(6) 0.103(11) 0.043(7) -0.035(7) 0.011(5) -0.043(7)
C41 0.047(6) 0.039(6) 0.089(10) 0.006(6) 0.016(6) -0.017(5)
C2 0.082(8) 0.060(7) 0.026(6) -0.003(5) 0.001(5) -0.019(6)
C42 0.032(5) 0.065(8) 0.090(11) 0.046(8) -0.001(6) 0.002(5)
C20 0.048(6) 0.061(7) 0.054(8) 0.021(6) -0.008(5) -0.009(5)
C48 0.079(8) 0.063(7) 0.036(6) 0.012(5) -0.010(6) -0.042(6)
C43 0.062(8) 0.075(9) 0.104(14) 0.061(10) 0.011(8) -0.008(7)
Cl6 0.0452(12) 0.0542(14) 0.0393(13) 0.0017(11) -0.0064(10) -0.0236(10)
Cl5 0.0378(11) 0.0502(13) 0.0635(17) -0.0033(12) -0.0030(11) -0.0195(10)
Cl4 0.0355(11) 0.0520(14) 0.082(2) -0.0238(14) 0.0080(12) -0.0148(10)
O12 0.038(3) 0.040(4) 0.034(4) 0.001(3) 0.002(3) -0.012(3)
O10 0.047(4) 0.047(4) 0.045(4) -0.018(3) 0.008(3) -0.014(3)
O13 0.038(4) 0.089(6) 0.063(6) -0.046(5) 0.001(4) -0.026(4)
C36 0.068(7) 0.062(8) 0.097(12) -0.053(8) 0.017(7) -0.025(6)
O1 0.039(3) 0.027(3) 0.024(3) 0.005(2) 0.000(3) -0.011(2)
N4A 0.037(9) 0.031(14) 0.022(9) 0.008(11) -0.001(7) -0.018(11)

loop_
_atom_type_symbol
_atom_type_description
_atom_type_scat_dispersion_real
_atom_type_scat_dispersion_imag
_atom_type_scat_source
C C 0.0181 0.0091 'International Tables Vol C Tables 4.2.6.8 and 6.1.1.4'
H H 0.0000 0.0000 'International Tables Vol C Tables 4.2.6.8 and 6.1.1.4'
Cl Cl 0.3639 0.7018 'International Tables Vol C Tables 4.2.6.8 and 6.1.1.4'
Dy Dy -9.8046 9.8477 'International Tables Vol C Tables 4.2.6.8 and 6.1.1.4'
N N 0.0311 0.0180 'International Tables Vol C Tables 4.2.6.8 and 6.1.1.4'
O O 0.0492 0.0322 'International Tables Vol C Tables 4.2.6.8 and 6.1.1.4'

loop_
_geom_angle_atom_site_label_1
_geom_angle_atom_site_label_2
_geom_angle_atom_site_label_3
_geom_angle
_geom_angle_site_symmetry_1
_geom_angle_site_symmetry_3
_geom_angle_publ_flag
Dy5 Dy6 Dy4 60.190(18) . . ?
O23 Dy6 Dy5 96.60(18) . . ?
O23 Dy6 Dy4 112.03(18) . . ?
O23 Dy6 O26 147.9(3) . . ?
O23 Dy6 O20 77.2(2) . . ?
O23 Dy6 O21 135.8(2) . . ?
O23 Dy6 N6 82.2(2) . . ?
O26 Dy6 Dy5 112.37(19) . . ?
O26 Dy6 Dy4 94.76(19) . . ?
O26 Dy6 O21 76.1(2) . . ?
O26 Dy6 N6 77.3(2) . . ?
O15 Dy6 Dy5 168.63(16) . . ?
O15 Dy6 Dy4 115.31(19) . . ?
O15 Dy6 O23 75.1(2) . . ?
O15 Dy6 O26 77.8(2) . . ?
O15 Dy6 O18 142.7(2) . . ?
O15 Dy6 O20 127.8(2) . . ?
O15 Dy6 O14 74.0(3) . . ?
O15 Dy6 O21 142.5(2) . . ?
O15 Dy6 N6 81.6(3) . . ?
O18 Dy6 Dy5 41.13(15) . . ?
O18 Dy6 Dy4 101.17(16) . . ?
O18 Dy6 O23 84.5(2) . . ?
O18 Dy6 O26 108.0(2) . . ?
O18 Dy6 O20 75.4(2) . . ?
O18 Dy6 O21 71.9(2) . . ?
O18 Dy6 N6 64.7(2) . . ?
O20 Dy6 Dy5 41.42(15) . . ?
O20 Dy6 Dy4 41.85(14) . . ?
O20 Dy6 O26 134.0(2) . . ?
O20 Dy6 O21 61.11(19) . . ?
O20 Dy6 N6 136.4(2) . . ?
O14 Dy6 Dy5 101.8(2) . . ?
O14 Dy6 Dy4 41.6(2) . . ?
O14 Dy6 O23 107.2(2) . . ?
O14 Dy6 O26 80.9(2) . . ?
O14 Dy6 O18 142.8(3) . . ?
O14 Dy6 O20 73.2(2) . . ?
O14 Dy6 O21 75.7(2) . . ?
O14 Dy6 N6 150.2(3) . . ?
O21 Dy6 Dy5 42.03(15) . . ?
O21 Dy6 Dy4 42.05(14) . . ?
O21 Dy6 N6 117.7(2) . . ?
N6 Dy6 Dy5 105.22(18) . . ?
N6 Dy6 Dy4 159.74(18) . . ?
Dy3 Dy2 Dy1 60.395(15) . . ?
O3 Dy2 Dy1 40.57(15) . . ?
O3 Dy2 Dy3 100.96(15) . . ?
O3 Dy2 O8 72.5(2) . . ?
O3 Dy2 O7 73.9(2) . . ?
O3 Dy2 N2 65.0(2) . . ?
O3 Dy2 O10 94.7(2) . . ?
O3 Dy2 O13 99.3(3) . . ?
O8 Dy2 Dy1 41.25(15) . . ?
O8 Dy2 Dy3 42.41(14) . . ?
O8 Dy2 N2 126.1(2) . . ?
O7 Dy2 Dy1 41.85(13) . . ?
O7 Dy2 Dy3 41.61(14) . . ?
O7 Dy2 O8 60.74(18) . . ?
O7 Dy2 N2 129.7(2) . . ?
O5 Dy2 Dy1 101.22(15) . . ?
O5 Dy2 Dy3 40.98(15) . . ?
O5 Dy2 O3 141.6(2) . . ?
O5 Dy2 O8 72.6(2) . . ?
O5 Dy2 O7 75.5(2) . . ?
O5 Dy2 N2 152.6(3) . . ?
O5 Dy2 O10 99.6(2) . . ?
O5 Dy2 O13 88.5(3) . . ?
O6 Dy2 Dy1 172.03(19) . . ?
O6 Dy2 Dy3 112.7(2) . . ?
O6 Dy2 O3 146.2(2) . . ?
O6 Dy2 O8 136.9(2) . . ?
O6 Dy2 O7 130.5(2) . . ?
O6 Dy2 O5 72.2(2) . . ?
O6 Dy2 N2 81.5(3) . . ?
O6 Dy2 O10 73.9(2) . . ?
O6 Dy2 O13 77.1(3) . . ?
N2 Dy2 Dy1 105.5(2) . . ?
N2 Dy2 Dy3 165.8(2) . . ?
O10 Dy2 Dy1 103.32(18) . . ?
O10 Dy2 Dy3 104.40(17) . . ?
O10 Dy2 O8 136.5(2) . . ?
O10 Dy2 O7 75.8(2) . . ?
O10 Dy2 N2 79.8(2) . . ?
O10 Dy2 O13 145.6(2) . . ?
O13 Dy2 Dy1 107.71(19) . . ?
O13 Dy2 Dy3 103.5(2) . . ?
O13 Dy2 O8 77.8(2) . . ?
O13 Dy2 O7 138.3(2) . . ?
O13 Dy2 N2 78.0(3) . . ?
Dy3 Dy1 Dy2 59.059(15) . . ?
Cl1 Dy1 Dy2 108.41(6) . . ?
Cl1 Dy1 Dy3 103.09(6) . . ?
O11 Dy1 Dy2 99.24(18) . . ?
O11 Dy1 Dy3 107.75(17) . . ?
O11 Dy1 Cl1 146.17(18) . . ?
O11 Dy1 O7 134.8(2) . . ?
O11 Dy1 N1 75.6(3) . . ?
O3 Dy1 Dy2 40.22(16) . . ?
O3 Dy1 Dy3 99.27(16) . . ?
O3 Dy1 Cl1 101.54(15) . . ?
O3 Dy1 O11 87.0(2) . . ?
O3 Dy1 O8 72.5(2) . . ?
O3 Dy1 O7 72.8(2) . . ?
O3 Dy1 N1 155.6(2) . . ?
O3 Dy1 O1 139.1(2) . . ?
O8 Dy1 Dy2 41.55(13) . . ?
O8 Dy1 Dy3 41.51(14) . . ?
O8 Dy1 Cl1 138.61(14) . . ?
O8 Dy1 O11 75.2(2) . . ?
O8 Dy1 O7 60.33(18) . . ?
O8 Dy1 N1 117.9(2) . . ?
O7 Dy1 Dy2 40.94(13) . . ?
O7 Dy1 Dy3 40.86(14) . . ?
O7 Dy1 Cl1 78.59(14) . . ?
O7 Dy1 N1 131.6(2) . . ?
O4 Dy1 Dy2 113.73(17) . . ?
O4 Dy1 Dy3 172.79(17) . . ?
O4 Dy1 Cl1 78.58(17) . . ?
O4 Dy1 O11 72.6(2) . . ?
O4 Dy1 O3 73.5(2) . . ?
O4 Dy1 O8 133.7(2) . . ?
O4 Dy1 O7 134.1(2) . . ?
O4 Dy1 N1 84.9(3) . . ?
O4 Dy1 O1 147.2(2) . . ?
N1 Dy1 Dy2 158.60(18) . . ?
N1 Dy1 Dy3 102.20(19) . . ?
N1 Dy1 Cl1 84.77(18) . . ?
O1 Dy1 Dy2 98.92(15) . . ?
O1 Dy1 Dy3 39.95(15) . . ?
O1 Dy1 Cl1 88.84(15) . . ?
O1 Dy1 O11 106.0(2) . . ?
O1 Dy1 O8 73.8(2) . . ?
O1 Dy1 O7 70.8(2) . . ?
O1 Dy1 N1 63.7(2) . . ?
Dy2 Dy3 Dy1 60.546(15) . . ?
O2 Dy3 Dy2 168.72(16) . . ?
O2 Dy3 Dy1 115.23(17) . . ?
O2 Dy3 O9 75.8(2) . . ?
O2 Dy3 O8 142.0(2) . . ?
O2 Dy3 O7 127.6(2) . . ?
O2 Dy3 O5 142.6(2) . . ?
O2 Dy3 N3 80.7(3) . . ?
O2 Dy3 O12 77.9(2) . . ?
O2 Dy3 O1 74.5(2) . . ?
O9 Dy3 Dy2 95.71(17) . . ?
O9 Dy3 Dy1 111.55(18) . . ?
O9 Dy3 O8 135.0(2) . . ?
O9 Dy3 O7 76.4(2) . . ?
O9 Dy3 N3 82.4(2) . . ?
O8 Dy3 Dy2 42.54(13) . . ?
O8 Dy3 Dy1 41.33(14) . . ?
O8 Dy3 N3 119.1(2) . . ?
O7 Dy3 Dy2 41.76(13) . . ?
O7 Dy3 Dy1 41.93(13) . . ?
O7 Dy3 O8 60.93(19) . . ?
O7 Dy3 N3 137.2(2) . . ?
O5 Dy3 Dy2 40.96(16) . . ?
O5 Dy3 Dy1 101.35(16) . . ?
O5 Dy3 O9 84.0(2) . . ?
O5 Dy3 O8 72.7(2) . . ?
O5 Dy3 O7 75.6(2) . . ?
O5 Dy3 N3 65.5(3) . . ?
N3 Dy3 Dy2 105.8(2) . . ?
N3 Dy3 Dy1 160.46(18) . . ?
O12 Dy3 Dy2 112.26(16) . . ?
O12 Dy3 Dy1 94.66(16) . . ?
O12 Dy3 O9 148.8(2) . . ?
O12 Dy3 O8 76.1(2) . . ?
O12 Dy3 O7 134.0(2) . . ?
O12 Dy3 O5 107.9(2) . . ?
O12 Dy3 N3 77.1(2) . . ?
O1 Dy3 Dy2 101.52(14) . . ?
O1 Dy3 Dy1 41.07(14) . . ?
O1 Dy3 O9 107.0(2) . . ?
O1 Dy3 O8 74.64(19) . . ?
O1 Dy3 O7 72.6(2) . . ?
O1 Dy3 O5 142.4(2) . . ?
O1 Dy3 N3 150.0(2) . . ?
O1 Dy3 O12 81.4(2) . . ?
Dy6 Dy5 Dy4 60.333(18) . . ?
O22 Dy5 Dy6 104.11(19) . . ?
O22 Dy5 Dy4 102.4(2) . . ?
O22 Dy5 O25 145.8(2) . . ?
O22 Dy5 O20 75.2(2) . . ?
O22 Dy5 O21 136.3(2) . . ?
O22 Dy5 N5 76.6(3) . . ?
O25 Dy5 Dy6 104.45(15) . . ?
O25 Dy5 Dy4 107.88(17) . . ?
O25 Dy5 N5 80.3(2) . . ?
O18 Dy5 Dy6 40.83(15) . . ?
O18 Dy5 Dy4 101.01(15) . . ?
O18 Dy5 O22 100.1(3) . . ?
O18 Dy5 O25 89.5(2) . . ?
O18 Dy5 O20 75.1(2) . . ?
O18 Dy5 O21 71.7(2) . . ?
O18 Dy5 N5 153.3(3) . . ?
O16 Dy5 Dy6 101.0(2) . . ?
O16 Dy5 Dy4 40.7(2) . . ?
O16 Dy5 O22 92.0(3) . . ?
O16 Dy5 O25 100.6(2) . . ?
O16 Dy5 O18 141.7(3) . . ?
O16 Dy5 O20 73.1(2) . . ?
O16 Dy5 O21 74.4(2) . . ?
O16 Dy5 N5 64.9(3) . . ?
O19 Dy5 Dy6 112.83(18) . . ?
O19 Dy5 Dy4 172.02(19) . . ?
O19 Dy5 O22 74.6(3) . . ?
O19 Dy5 O25 77.2(3) . . ?
O19 Dy5 O18 72.6(2) . . ?
O19 Dy5 O16 145.7(3) . . ?
O19 Dy5 O20 130.4(2) . . ?
O19 Dy5 O21 136.2(2) . . ?
O19 Dy5 N5 81.1(3) . . ?
O20 Dy5 Dy6 41.36(14) . . ?
O20 Dy5 Dy4 41.95(14) . . ?
O20 Dy5 O25 138.9(2) . . ?
O20 Dy5 O21 61.12(19) . . ?
O20 Dy5 N5 127.7(3) . . ?
O21 Dy5 Dy6 42.10(15) . . ?
O21 Dy5 Dy4 42.13(14) . . ?
O21 Dy5 O25 77.9(2) . . ?
O21 Dy5 N5 128.8(3) . . ?
N5 Dy5 Dy6 165.8(3) . . ?
N5 Dy5 Dy4 105.6(3) . . ?
Dy5 Dy4 Dy6 59.477(16) . . ?
Cl2 Dy4 Dy6 104.85(8) . . ?
Cl2 Dy4 Dy5 108.57(7) . . ?
Cl2 Dy4 N4B 87.0(8) . . ?
O16 Dy4 Dy6 100.07(19) . . ?
O16 Dy4 Dy5 40.62(18) . . ?
O16 Dy4 Cl2 98.41(17) . . ?
O16 Dy4 O20 72.3(2) . . ?
O16 Dy4 O14 139.7(2) . . ?
O16 Dy4 O21 73.9(2) . . ?
O16 Dy4 O24 86.9(3) . . ?
O16 Dy4 N4B 160.4(8) . . ?
O16 Dy4 N4A 151.2(6) . . ?
O16 Dy4 O17A 68.7(4) . . ?
O20 Dy4 Dy6 40.92(14) . . ?
O20 Dy4 Dy5 41.09(15) . . ?
O20 Dy4 Cl2 79.73(15) . . ?
O20 Dy4 O21 60.21(19) . . ?
O20 Dy4 N4B 127.3(7) . . ?
O20 Dy4 N4A 136.3(7) . . ?
O20 Dy4 O17A 132.3(3) . . ?
O14 Dy4 Dy6 39.91(15) . . ?
O14 Dy4 Dy5 99.32(15) . . ?
O14 Dy4 Cl2 91.00(17) . . ?
O14 Dy4 O20 71.0(2) . . ?
O14 Dy4 O21 73.8(2) . . ?
O14 Dy4 N4B 58.3(7) . . ?
O14 Dy4 N4A 68.0(6) . . ?
O14 Dy4 O17A 151.5(4) . . ?
O21 Dy4 Dy6 41.61(15) . . ?
O21 Dy4 Dy5 41.62(14) . . ?
O21 Dy4 Cl2 139.80(16) . . ?
O21 Dy4 N4B 113.6(7) . . ?
O21 Dy4 N4A 119.5(6) . . ?
O21 Dy4 O17A 129.1(3) . . ?
O24 Dy4 Dy6 106.50(17) . . ?
O24 Dy4 Dy5 96.8(2) . . ?
O24 Dy4 Cl2 146.73(19) . . ?
O24 Dy4 O20 132.5(2) . . ?
O24 Dy4 O14 106.1(3) . . ?
O24 Dy4 O21 73.3(2) . . ?
O24 Dy4 N4B 78.7(9) . . ?
O24 Dy4 N4A 74.5(7) . . ?
O24 Dy4 O17A 71.5(3) . . ?
O17B Dy4 Dy6 177.2(5) . . ?
O17B Dy4 Dy5 123.4(5) . . ?
O17B Dy4 Cl2 74.8(4) . . ?
O17B Dy4 O16 82.8(5) . . ?
O17B Dy4 O20 141.1(4) . . ?
O17B Dy4 O14 137.3(5) . . ?
O17B Dy4 O21 140.0(4) . . ?
O17B Dy4 O24 73.4(4) . . ?
O17B Dy4 N4B 80.5(8) . . ?
N4B Dy4 Dy6 96.7(7) . . ?
N4B Dy4 Dy5 153.8(7) . . ?
N4A Dy4 Dy6 106.2(6) . . ?
N4A Dy4 Dy5 161.0(6) . . ?
N4A Dy4 Cl2 86.3(7) . . ?
N4A Dy4 O17A 84.4(6) . . ?
O17A Dy4 Dy6 168.5(3) . . ?
O17A Dy4 Dy5 109.2(3) . . ?
O17A Dy4 Cl2 79.9(3) . . ?
C8 O2 Dy3 136.0(6) . . ?
Dy6 O23 H23A 113.1 . . ?
Dy6 O23 H23B 113.4 . . ?
H23A O23 H23B 100.5 . . ?
Dy6 O26 H26A 115.1 . . ?
Dy6 O26 H26B 114.4 . . ?
H26A O26 H26B 104.5 . . ?
C35 O15 Dy6 136.1(8) . . ?
Dy5 O22 H22A 115.1 . . ?
Dy5 O22 H22B 116.0 . . ?
H22A O22 H22B 98.4 . . ?
Dy1 O11 H11A 127.0 . . ?
Dy1 O11 H11B 127.2 . . ?
H11A O11 H11B 104.5 . . ?
Dy5 O25 H25A 111.4 . . ?
Dy5 O25 H25B 112.5 . . ?
H25A O25 H25B 101.5 . . ?
Dy3 O9 H9A 110.5 . . ?
Dy3 O9 H9B 110.8 . . ?
H9A O9 H9B 103.2 . . ?
Dy6 O18 Dy5 98.0(2) . . ?
C51 O18 Dy6 126.6(6) . . ?
C51 O18 Dy5 134.9(6) . . ?
Dy2 O3 Dy1 99.2(2) . . ?
C15 O3 Dy2 126.6(6) . . ?
C15 O3 Dy1 134.1(6) . . ?
Dy1 O8 Dy2 97.2(2) . . ?
Dy1 O8 Dy3 97.16(19) . . ?
Dy3 O8 Dy2 95.04(19) . . ?
Dy2 O7 Dy1 97.21(19) . . ?
Dy3 O7 Dy2 96.6(2) . . ?
Dy3 O7 Dy1 97.21(19) . . ?
Dy5 O16 Dy4 98.7(3) . . ?
C42 O16 Dy5 126.5(9) . . ?
C42 O16 Dy4 134.8(9) . . ?
Dy2 O5 Dy3 98.1(2) . . ?
C24 O5 Dy2 135.9(6) . . ?
C24 O5 Dy3 125.7(6) . . ?
C53 O19 Dy5 138.1(6) . . ?
Dy6 O20 Dy5 97.2(2) . . ?
Dy6 O20 Dy4 97.2(2) . . ?
Dy5 O20 Dy4 97.0(2) . . ?
C17 O4 Dy1 138.9(6) . . ?
Dy6 O14 Dy4 98.5(3) . . ?
C33 O14 Dy6 133.6(8) . . ?
C33 O14 Dy4 126.3(8) . . ?
Dy6 O21 Dy4 96.3(2) . . ?
Dy5 O21 Dy6 95.9(2) . . ?
Dy5 O21 Dy4 96.2(2) . . ?
C26 O6 Dy2 138.6(7) . . ?
Dy4 O24 H24A 125.8 . . ?
Dy4 O24 H24B 125.8 . . ?
H24A O24 H24B 104.5 . . ?
C5 N1 Dy1 119.9(6) . . ?
C5 N1 C1 116.7(8) . . ?
C1 N1 Dy1 123.4(7) . . ?
C14 N2 Dy2 119.9(6) . . ?
C14 N2 C10 118.4(9) . . ?
C10 N2 Dy2 121.5(8) . . ?
C50 N6 Dy6 118.8(6) . . ?
C46 N6 Dy6 122.6(7) . . ?
C46 N6 C50 118.2(9) . . ?
C44B O17B Dy4 132.7(19) . . ?
C37 N5 Dy5 121.9(9) . . ?
C37 N5 C41 118.9(11) . . ?
C41 N5 Dy5 119.1(8) . . ?
N1 C5 C4 122.4(9) . . ?
N1 C5 C6 114.6(8) . . ?
C4 C5 C6 123.0(9) . . ?
C23 N3 Dy3 117.1(7) . . ?
C19 N3 Dy3 124.3(7) . . ?
C19 N3 C23 118.3(9) . . ?
C32B N4B Dy4 123(2) . . ?
C32B N4B C28B 118(3) . . ?
C28B N4B Dy4 118(2) . . ?
N2 C14 C15 114.2(8) . . ?
N2 C14 C13 122.9(9) . . ?
C13 C14 C15 122.9(9) . . ?
N6 C50 C51 114.0(8) . . ?
N6 C50 C49 121.9(9) . . ?
C49 C50 C51 124.0(8) . . ?
N2 C10 H10 119.2 . . ?
N2 C10 C11 121.6(11) . . ?
C11 C10 H10 119.2 . . ?
O2 C8 C9 116.5(9) . . ?
O2 C8 C7 121.8(9) . . ?
C7 C8 C9 121.7(9) . . ?
C8 C9 H9C 109.5 . . ?
C8 C9 H9D 109.5 . . ?
C8 C9 H9E 109.5 . . ?
H9C C9 H9D 109.5 . . ?
H9C C9 H9E 109.5 . . ?
H9D C9 H9E 109.5 . . ?
O19 C53 C52 122.2(9) . . ?
O19 C53 C54 117.7(11) . . ?
C52 C53 C54 120.1(11) . . ?
O6 C26 C25 123.6(9) . . ?
O6 C26 C27 118.1(10) . . ?
C25 C26 C27 118.3(10) . . ?
N3 C23 C24 116.0(9) . . ?
N3 C23 C22 122.0(10) . . ?
C22 C23 C24 122.1(10) . . ?
O18 C51 C50 115.5(8) . . ?
O18 C51 C52 123.0(9) . . ?
C52 C51 C50 121.5(9) . . ?
C26 C25 H25 117.9 . . ?
C24 C25 C26 124.2(10) . . ?
C24 C25 H25 117.9 . . ?
O3 C15 C14 114.2(8) . . ?
O3 C15 C16 126.6(10) . . ?
C16 C15 C14 119.2(8) . . ?
C15 C16 H16 118.1 . . ?
C15 C16 C17 123.9(9) . . ?
C17 C16 H16 118.1 . . ?
C14 C13 H13 121.2 . . ?
C12 C13 C14 117.6(11) . . ?
C12 C13 H13 121.2 . . ?
C53 C52 H52 116.7 . . ?
C51 C52 C53 126.6(10) . . ?
C51 C52 H52 116.7 . . ?
O4 C17 C16 122.7(9) . . ?
O4 C17 C18 120.8(9) . . ?
C16 C17 C18 116.4(9) . . ?
O15 C35 C34 122.5(11) . . ?
O15 C35 C36 115.6(12) . . ?
C34 C35 C36 121.8(10) . . ?
C50 C49 H49 120.0 . . ?
C48 C49 C50 120.1(10) . . ?
C48 C49 H49 120.0 . . ?
O5 C24 C23 115.1(8) . . ?
O5 C24 C25 123.1(10) . . ?
C25 C24 C23 121.8(10) . . ?
C10 C11 H11 120.9 . . ?
C12 C11 C10 118.3(10) . . ?
C12 C11 H11 120.9 . . ?
N6 C46 H46 118.7 . . ?
N6 C46 C47 122.6(11) . . ?
C47 C46 H46 118.7 . . ?
C13 C12 H12 119.4 . . ?
C11 C12 C13 121.1(11) . . ?
C11 C12 H12 119.4 . . ?
C8 C7 H7 116.3 . . ?
C6 C7 C8 127.5(10) . . ?
C6 C7 H7 116.3 . . ?
N5 C37 H37A 124.9 . . ?
N5 C37 H37 112.8 . . ?
N5 C37 C38B 110.2(16) . . ?
N5 C37 C38A 134.3(16) . . ?
C38B C37 H37A 124.9 . . ?
C38A C37 H37 112.8 . . ?
C5 C4 H4 120.7 . . ?
C3 C4 C5 118.5(10) . . ?
C3 C4 H4 120.7 . . ?
O14 C33 C32B 123.5(15) . . ?
O14 C33 C34 122.9(11) . . ?
O14 C33 C32A 108.0(14) . . ?
C32B C33 C34 113.5(14) . . ?
C34 C33 C32A 128.9(14) . . ?
C23 C22 H22 121.0 . . ?
C23 C22 C21 118.1(11) . . ?
C21 C22 H22 121.0 . . ?
N3 C19 H19 118.1 . . ?
N3 C19 C20 123.7(12) . . ?
C20 C19 H19 118.1 . . ?
C7 C6 C5 121.2(8) . . ?
O1 C6 C5 113.9(8) . . ?
O1 C6 C7 124.8(9) . . ?
C46 C47 H47 120.9 . . ?
C48 C47 C46 118.2(10) . . ?
C48 C47 H47 120.9 . . ?
N1 C1 H1 118.2 . . ?
N1 C1 C2 123.6(11) . . ?
C2 C1 H1 118.2 . . ?
C22 C21 H21 119.7 . . ?
C20 C21 C22 120.6(10) . . ?
C20 C21 H21 119.7 . . ?
O17B C44B C43 123(2) . . ?
O17B C44B C45B 119(3) . . ?
C45B C44B C43 118(2) . . ?
C26 C27 H27A 109.5 . . ?
C26 C27 H27B 109.5 . . ?
C26 C27 H27C 109.5 . . ?
H27A C27 H27B 109.5 . . ?
H27A C27 H27C 109.5 . . ?
H27B C27 H27C 109.5 . . ?
C17 C18 H18A 109.5 . . ?
C17 C18 H18B 109.5 . . ?
C17 C18 H18C 109.5 . . ?
H18A C18 H18B 109.5 . . ?
H18A C18 H18C 109.5 . . ?
H18B C18 H18C 109.5 . . ?
N4B C32B C33 108(2) . . ?
N4B C32B C31B 123(3) . . ?
C33 C32B C31B 129(2) . . ?
C53 C54 H54A 109.5 . . ?
C53 C54 H54B 109.5 . . ?
C53 C54 H54C 109.5 . . ?
H54A C54 H54B 109.5 . . ?
H54A C54 H54C 109.5 . . ?
H54B C54 H54C 109.5 . . ?
C4 C3 H3 119.9 . . ?
C2 C3 C4 120.2(10) . . ?
C2 C3 H3 119.9 . . ?
C37 C38B H38B 118.6 . . ?
C39B C38B C37 123(2) . . ?
C39B C38B H38B 118.6 . . ?
C35 C34 H34 116.6 . . ?
C33 C34 C35 126.8(10) . . ?
C33 C34 H34 116.6 . . ?
N5 C41 C42 114.4(10) . . ?
N5 C41 C40A 112.1(16) . . ?
C40B C41 N5 134(2) . . ?
C40B C41 C42 112(2) . . ?
C40A C41 C42 133.4(16) . . ?
C1 C2 H2 120.8 . . ?
C3 C2 C1 118.5(11) . . ?
C3 C2 H2 120.8 . . ?
O16 C42 C41 115.1(12) . . ?
O16 C42 C43 124.4(16) . . ?
C43 C42 C41 120.5(13) . . ?
C19 C20 H20 121.4 . . ?
C21 C20 C19 117.3(12) . . ?
C21 C20 H20 121.4 . . ?
C49 C48 C47 119.0(10) . . ?
C49 C48 H48 120.5 . . ?
C47 C48 H48 120.5 . . ?
C44B C43 H43A 119.0 . . ?
C42 C43 C44B 122.0(15) . . ?
C42 C43 H43A 119.0 . . ?
C42 C43 H43 116.5 . . ?
C44A C43 C42 127.0(18) . . ?
C44A C43 H43 116.5 . . ?
C41 C40B H40B 123.6 . . ?
C39B C40B C41 113(3) . . ?
C39B C40B H40B 123.6 . . ?
C38B C39B H39B 119.4 . . ?
C40B C39B C38B 121(3) . . ?
C40B C39B H39B 119.4 . . ?
C44B C45B H45A 109.5 . . ?
C44B C45B H45B 109.5 . . ?
C44B C45B H45C 109.5 . . ?
H45A C45B H45B 109.5 . . ?
H45A C45B H45C 109.5 . . ?
H45B C45B H45C 109.5 . . ?
Dy3 O12 H12A 128.0 . . ?
Dy3 O12 H12B 127.5 . . ?
H12A O12 H12B 104.5 . . ?
Dy2 O10 H10A 115.4 . . ?
Dy2 O10 H10B 116.4 . . ?
H10A O10 H10B 97.9 . . ?
Dy2 O13 H13A 115.3 . . ?
Dy2 O13 H13B 116.4 . . ?
H13A O13 H13B 97.5 . . ?
C32B C31B H31B 119.9 . . ?
C32B C31B C30B 120(2) . . ?
C30B C31B H31B 119.9 . . ?
C31B C30B H30B 122.5 . . ?
C29B C30B C31B 115(3) . . ?
C29B C30B H30B 122.5 . . ?
N4B C28B H28B 120.2 . . ?
C29B C28B N4B 120(3) . . ?
C29B C28B H28B 120.2 . . ?
C35 C36 H36A 109.5 . . ?
C35 C36 H36B 109.5 . . ?
C35 C36 H36C 109.5 . . ?
H36A C36 H36B 109.5 . . ?
H36A C36 H36C 109.5 . . ?
H36B C36 H36C 109.5 . . ?
Dy3 O1 Dy1 99.0(2) . . ?
C6 O1 Dy1 127.8(6) . . ?
C6 O1 Dy3 131.4(6) . . ?
C30B C29B C28B 123(3) . . ?
C30B C29B H29B 118.5 . . ?
C28B C29B H29B 118.5 . . ?
C29A C28A H28A 120.4 . . ?
N4A C28A H28A 120.4 . . ?
N4A C28A C29A 119(2) . . ?
C28A C29A H29A 119.3 . . ?
C30A C29A C28A 121(2) . . ?
C30A C29A H29A 119.3 . . ?
C29A C30A H30A 121.1 . . ?
C29A C30A C31A 118(2) . . ?
C31A C30A H30A 121.1 . . ?
C30A C31A H31A 119.8 . . ?
C30A C31A C32A 120(2) . . ?
C32A C31A H31A 119.8 . . ?
C31A C32A C33 118(2) . . ?
N4A C32A C33 119(2) . . ?
N4A C32A C31A 123(3) . . ?
C28A N4A Dy4 123.7(17) . . ?
C32A N4A Dy4 118(2) . . ?
C32A N4A C28A 118(3) . . ?
H45D C45A H45E 109.5 . . ?
H45D C45A H45F 109.5 . . ?
H45E C45A H45F 109.5 . . ?
C44A C45A H45D 109.5 . . ?
C44A C45A H45E 109.5 . . ?
C44A C45A H45F 109.5 . . ?
C43 C44A C45A 116.8(19) . . ?
C43 C44A O17A 127(2) . . ?
O17A C44A C45A 117(2) . . ?
C38A C39A H39A 120.9 . . ?
C40A C39A H39A 120.9 . . ?
C40A C39A C38A 118(2) . . ?
C37 C38A C39A 106.8(19) . . ?
C37 C38A H38A 126.6 . . ?
C39A C38A H38A 126.6 . . ?
C41 C40A H40A 115.2 . . ?
C39A C40A C41 130(2) . . ?
C39A C40A H40A 115.2 . . ?
C44A O17A Dy4 137.9(15) . . ?

loop_
_geom_bond_atom_site_label_1
_geom_bond_atom_site_label_2
_geom_bond_distance
_geom_bond_site_symmetry_2
_geom_bond_publ_flag
Dy6 Dy5 3.5348(8) . ?
Dy6 Dy4 3.5656(9) . ?
Dy6 O23 2.352(6) . ?
Dy6 O26 2.361(6) . ?
Dy6 O15 2.308(7) . ?
Dy6 O18 2.334(6) . ?
Dy6 O20 2.354(6) . ?
Dy6 O14 2.313(6) . ?
Dy6 O21 2.382(6) . ?
Dy6 N6 2.520(8) . ?
Dy2 Dy1 3.5795(7) . ?
Dy2 Dy3 3.5258(8) . ?
Dy2 O3 2.341(6) . ?
Dy2 O8 2.393(5) . ?
Dy2 O7 2.364(6) . ?
Dy2 O5 2.334(7) . ?
Dy2 O6 2.316(7) . ?
Dy2 N2 2.504(8) . ?
Dy2 O10 2.354(6) . ?
Dy2 O13 2.358(6) . ?
Dy1 Dy3 3.5742(8) . ?
Dy1 Cl1 2.668(2) . ?
Dy1 O11 2.383(6) . ?
Dy1 O3 2.358(6) . ?
Dy1 O8 2.379(6) . ?
Dy1 O7 2.407(6) . ?
Dy1 O4 2.311(7) . ?
Dy1 N1 2.521(8) . ?
Dy1 O1 2.377(6) . ?
Dy3 O2 2.297(6) . ?
Dy3 O9 2.355(6) . ?
Dy3 O8 2.387(6) . ?
Dy3 O7 2.357(6) . ?
Dy3 O5 2.335(6) . ?
Dy3 N3 2.522(8) . ?
Dy3 O12 2.329(6) . ?
Dy3 O1 2.324(6) . ?
Dy5 Dy4 3.5605(9) . ?
Dy5 O22 2.357(6) . ?
Dy5 O25 2.396(6) . ?
Dy5 O18 2.348(6) . ?
Dy5 O16 2.345(8) . ?
Dy5 O19 2.300(7) . ?
Dy5 O20 2.357(6) . ?
Dy5 O21 2.379(6) . ?
Dy5 N5 2.517(9) . ?
Dy4 Cl2 2.679(2) . ?
Dy4 O16 2.348(8) . ?
Dy4 O20 2.398(6) . ?
Dy4 O14 2.395(8) . ?
Dy4 O21 2.403(6) . ?
Dy4 O24 2.391(6) . ?
Dy4 O17B 2.204(16) . ?
Dy4 N4B 2.70(3) . ?
Dy4 N4A 2.41(3) . ?
Dy4 O17A 2.442(15) . ?
O2 C8 1.289(12) . ?
O23 H23A 0.9547 . ?
O23 H23B 0.9537 . ?
O26 H26A 0.8706 . ?
O26 H26B 0.8681 . ?
O15 C35 1.268(12) . ?
O22 H22A 1.0054 . ?
O22 H22B 1.0122 . ?
O11 H11A 0.8702 . ?
O11 H11B 0.8696 . ?
O25 H25A 0.9287 . ?
O25 H25B 0.9283 . ?
O9 H9A 0.8942 . ?
O9 H9B 0.8954 . ?
O18 C51 1.305(11) . ?
O3 C15 1.287(11) . ?
O16 C42 1.298(14) . ?
O5 C24 1.329(11) . ?
O19 C53 1.274(13) . ?
O4 C17 1.236(11) . ?
O14 C33 1.302(12) . ?
O6 C26 1.246(13) . ?
O24 H24A 0.8700 . ?
O24 H24B 0.8699 . ?
N1 C5 1.348(12) . ?
N1 C1 1.361(14) . ?
N2 C14 1.305(13) . ?
N2 C10 1.344(13) . ?
N6 C50 1.348(12) . ?
N6 C46 1.337(12) . ?
O17B C44B 1.29(3) . ?
N5 C37 1.299(18) . ?
N5 C41 1.335(17) . ?
C5 C4 1.394(13) . ?
C5 C6 1.503(13) . ?
N3 C23 1.363(13) . ?
N3 C19 1.335(15) . ?
N4B C32B 1.29(3) . ?
N4B C28B 1.39(5) . ?
C14 C15 1.544(13) . ?
C14 C13 1.383(14) . ?
C50 C51 1.486(13) . ?
C50 C49 1.380(13) . ?
C10 H10 0.9500 . ?
C10 C11 1.391(16) . ?
C8 C9 1.480(13) . ?
C8 C7 1.390(15) . ?
C9 H9C 0.9800 . ?
C9 H9D 0.9800 . ?
C9 H9E 0.9800 . ?
C53 C52 1.420(15) . ?
C53 C54 1.483(14) . ?
C26 C25 1.450(16) . ?
C26 C27 1.510(14) . ?
C23 C24 1.463(15) . ?
C23 C22 1.394(14) . ?
C51 C52 1.354(14) . ?
C25 H25 0.9500 . ?
C25 C24 1.359(14) . ?
C15 C16 1.358(15) . ?
C16 H16 0.9500 . ?
C16 C17 1.476(14) . ?
C13 H13 0.9500 . ?
C13 C12 1.364(16) . ?
C52 H52 0.9500 . ?
C17 C18 1.478(15) . ?
C35 C34 1.410(18) . ?
C35 C36 1.475(18) . ?
C49 H49 0.9500 . ?
C49 C48 1.367(15) . ?
C11 H11 0.9500 . ?
C11 C12 1.330(17) . ?
C46 H46 0.9500 . ?
C46 C47 1.403(16) . ?
C12 H12 0.9500 . ?
C7 H7 0.9500 . ?
C7 C6 1.368(14) . ?
C37 H37A 0.9500 . ?
C37 H37 0.9500 . ?
C37 C38B 1.47(3) . ?
C37 C38A 1.41(2) . ?
C4 H4 0.9500 . ?
C4 C3 1.373(15) . ?
C33 C32B 1.37(3) . ?
C33 C34 1.384(19) . ?
C33 C32A 1.62(3) . ?
C22 H22 0.9500 . ?
C22 C21 1.396(18) . ?
C19 H19 0.9500 . ?
C19 C20 1.396(16) . ?
C6 O1 1.294(10) . ?
C47 H47 0.9500 . ?
C47 C48 1.384(18) . ?
C1 H1 0.9500 . ?
C1 C2 1.368(16) . ?
C21 H21 0.9500 . ?
C21 C20 1.383(18) . ?
C44B C43 1.80(3) . ?
C44B C45B 1.55(4) . ?
C27 H27A 0.9800 . ?
C27 H27B 0.9800 . ?
C27 H27C 0.9800 . ?
C18 H18A 0.9800 . ?
C18 H18B 0.9800 . ?
C18 H18C 0.9800 . ?
C32B C31B 1.40(3) . ?
C54 H54A 0.9800 . ?
C54 H54B 0.9800 . ?
C54 H54C 0.9800 . ?
C3 H3 0.9500 . ?
C3 C2 1.366(17) . ?
C38B H38B 0.9500 . ?
C38B C39B 1.42(4) . ?
C34 H34 0.9500 . ?
C41 C42 1.51(2) . ?
C41 C40B 1.29(3) . ?
C41 C40A 1.46(3) . ?
C2 H2 0.9500 . ?
C42 C43 1.385(19) . ?
C20 H20 0.9500 . ?
C48 H48 0.9500 . ?
C43 H43A 0.9500 . ?
C43 H43 0.9500 . ?
C43 C44A 1.18(3) . ?
C40B H40B 0.9500 . ?
C40B C39B 1.23(4) . ?
C39B H39B 0.9500 . ?
C45B H45A 0.9800 . ?
C45B H45B 0.9800 . ?
C45B H45C 0.9800 . ?
O12 H12A 0.8699 . ?
O12 H12B 0.8698 . ?
O10 H10A 1.0205 . ?
O10 H10B 1.0251 . ?
O13 H13A 1.0137 . ?
O13 H13B 1.0210 . ?
C31B H31B 0.9500 . ?
C31B C30B 1.41(4) . ?
C30B H30B 0.9500 . ?
C30B C29B 1.35(4) . ?
C28B H28B 0.9500 . ?
C28B C29B 1.38(4) . ?
C36 H36A 0.9800 . ?
C36 H36B 0.9800 . ?
C36 H36C 0.9800 . ?
C29B H29B 0.9500 . ?
C28A H28A 0.9500 . ?
C28A C29A 1.42(3) . ?
C28A N4A 1.37(4) . ?
C29A H29A 0.9500 . ?
C29A C30A 1.34(3) . ?
C30A H30A 0.9500 . ?
C30A C31A 1.37(3) . ?
C31A H31A 0.9500 . ?
C31A C32A 1.37(3) . ?
C32A N4A 1.34(3) . ?
C45A H45D 0.9800 . ?
C45A H45E 0.9800 . ?
C45A H45F 0.9800 . ?
C45A C44A 1.54(3) . ?
C44A O17A 1.19(3) . ?
C39A H39A 0.9500 . ?
C39A C38A 1.49(3) . ?
C39A C40A 1.30(4) . ?
C38A H38A 0.9500 . ?
C40A H40A 0.9500 . ?

loop_
_geom_torsion_atom_site_label_1
_geom_torsion_atom_site_label_2
_geom_torsion_atom_site_label_3
_geom_torsion_atom_site_label_4
_geom_torsion
_geom_torsion_site_symmetry_1
_geom_torsion_site_symmetry_2
_geom_torsion_site_symmetry_3
_geom_torsion_site_symmetry_4
_geom_torsion_publ_flag
Dy6 O15 C35 C34 4.5(14) . . . . ?
Dy6 O15 C35 C36 -174.6(7) . . . . ?
Dy6 O18 C51 C50 -6.8(10) . . . . ?
Dy6 O18 C51 C52 173.6(7) . . . . ?
Dy6 O14 C33 C32B 156.6(11) . . . . ?
Dy6 O14 C33 C34 -19.8(13) . . . . ?
Dy6 O14 C33 C32A 155.8(8) . . . . ?
Dy6 N6 C50 C51 -4.7(10) . . . . ?
Dy6 N6 C50 C49 173.8(7) . . . . ?
Dy6 N6 C46 C47 -173.4(8) . . . . ?
Dy2 O3 C15 C14 -0.2(11) . . . . ?
Dy2 O3 C15 C16 179.9(7) . . . . ?
Dy2 O5 C24 C23 162.3(6) . . . . ?
Dy2 O5 C24 C25 -17.2(13) . . . . ?
Dy2 O6 C26 C25 -4.2(16) . . . . ?
Dy2 O6 C26 C27 178.5(7) . . . . ?
Dy2 N2 C14 C15 -3.8(11) . . . . ?
Dy2 N2 C14 C13 177.6(7) . . . . ?
Dy2 N2 C10 C11 -175.0(7) . . . . ?
Dy1 O3 C15 C14 176.0(5) . . . . ?
Dy1 O3 C15 C16 -3.9(16) . . . . ?
Dy1 O4 C17 C16 5.9(15) . . . . ?
Dy1 O4 C17 C18 -178.2(7) . . . . ?
Dy1 N1 C5 C4 -178.2(7) . . . . ?
Dy1 N1 C5 C6 0.3(10) . . . . ?
Dy1 N1 C1 C2 179.7(9) . . . . ?
Dy3 O2 C8 C9 -170.5(6) . . . . ?
Dy3 O2 C8 C7 7.3(14) . . . . ?
Dy3 O5 C24 C23 -9.2(10) . . . . ?
Dy3 O5 C24 C25 171.3(7) . . . . ?
Dy3 N3 C23 C24 -6.5(10) . . . . ?
Dy3 N3 C23 C22 174.1(7) . . . . ?
Dy3 N3 C19 C20 -172.8(8) . . . . ?
Dy5 O18 C51 C50 163.1(6) . . . . ?
Dy5 O18 C51 C52 -16.6(13) . . . . ?
Dy5 O16 C42 C41 0.6(13) . . . . ?
Dy5 O16 C42 C43 -179.9(8) . . . . ?
Dy5 O19 C53 C52 3.3(17) . . . . ?
Dy5 O19 C53 C54 -176.6(8) . . . . ?
Dy5 N5 C37 C38B 178.4(10) . . . . ?
Dy5 N5 C37 C38A -179.1(13) . . . . ?
Dy5 N5 C41 C42 2.3(12) . . . . ?
Dy5 N5 C41 C40B 179.2(19) . . . . ?
Dy5 N5 C41 C40A 178.6(10) . . . . ?
Dy4 O16 C42 C41 179.8(6) . . . . ?
Dy4 O16 C42 C43 -0.7(17) . . . . ?
Dy4 O14 C33 C32B -5.7(15) . . . . ?
Dy4 O14 C33 C34 177.9(7) . . . . ?
Dy4 O14 C33 C32A -6.5(11) . . . . ?
Dy4 O17B C44B C43 0(3) . . . . ?
Dy4 O17B C44B C45B 178.9(15) . . . . ?
Dy4 N4B C32B C33 4(3) . . . . ?
Dy4 N4B C32B C31B -178.7(16) . . . . ?
Dy4 N4B C28B C29B -175(2) . . . . ?
O2 C8 C7 C6 5.8(16) . . . . ?
O15 C35 C34 C33 9.0(16) . . . . ?
O18 C51 C52 C53 -0.8(16) . . . . ?
O3 C15 C16 C17 2.2(17) . . . . ?
O16 C42 C43 C44B 3(2) . . . . ?
O16 C42 C43 C44A 8(2) . . . . ?
O19 C53 C52 C51 7.5(17) . . . . ?
O14 C33 C32B N4B 0(3) . . . . ?
O14 C33 C32B C31B -176.3(16) . . . . ?
O14 C33 C34 C35 -1.4(16) . . . . ?
O14 C33 C32A C31A -177.4(14) . . . . ?
O14 C33 C32A N4A 5(2) . . . . ?
O6 C26 C25 C24 10.3(16) . . . . ?
N1 C5 C4 C3 -3.5(14) . . . . ?
N1 C5 C6 C7 -179.6(8) . . . . ?
N1 C5 C6 O1 2.1(10) . . . . ?
N1 C1 C2 C3 0.6(19) . . . . ?
N2 C14 C15 O3 2.7(13) . . . . ?
N2 C14 C15 C16 -177.5(9) . . . . ?
N2 C14 C13 C12 -3.9(16) . . . . ?
N2 C10 C11 C12 -0.9(15) . . . . ?
N6 C50 C51 O18 7.1(11) . . . . ?
N6 C50 C51 C52 -173.2(9) . . . . ?
N6 C50 C49 C48 -0.6(16) . . . . ?
N6 C46 C47 C48 0.4(18) . . . . ?
O17B C44B C43 C42 -3(3) . . . . ?
N5 C37 C38B C39B 5(2) . . . . ?
N5 C37 C38A C39A 2(2) . . . . ?
N5 C41 C42 O16 -1.9(14) . . . . ?
N5 C41 C42 C43 178.6(10) . . . . ?
N5 C41 C40B C39B 1(4) . . . . ?
N5 C41 C40A C39A -1(3) . . . . ?
C5 N1 C1 C2 -1.7(16) . . . . ?
C5 C4 C3 C2 2.4(16) . . . . ?
C5 C6 O1 Dy1 -4.0(9) . . . . ?
C5 C6 O1 Dy3 157.7(5) . . . . ?
N3 C23 C24 O5 9.8(11) . . . . ?
N3 C23 C24 C25 -170.7(8) . . . . ?
N3 C23 C22 C21 -1.5(15) . . . . ?
N3 C19 C20 C21 -0.1(17) . . . . ?
N4B C32B C31B C30B 2(4) . . . . ?
N4B C28B C29B C30B -15(4) . . . . ?
C14 N2 C10 C11 -0.1(14) . . . . ?
C14 C15 C16 C17 -177.7(8) . . . . ?
C14 C13 C12 C11 2.8(17) . . . . ?
C50 N6 C46 C47 -0.2(15) . . . . ?
C50 C51 C52 C53 179.5(9) . . . . ?
C50 C49 C48 C47 0.8(17) . . . . ?
C10 N2 C14 C15 -178.8(8) . . . . ?
C10 N2 C14 C13 2.6(15) . . . . ?
C10 C11 C12 C13 -0.6(16) . . . . ?
C8 C7 C6 C5 -176.8(9) . . . . ?
C8 C7 C6 O1 1.2(15) . . . . ?
C9 C8 C7 C6 -176.5(9) . . . . ?
C26 C25 C24 O5 0.0(15) . . . . ?
C26 C25 C24 C23 -179.5(9) . . . . ?
C23 N3 C19 C20 0.0(15) . . . . ?
C23 C22 C21 C20 1.4(16) . . . . ?
C51 C50 C49 C48 177.7(9) . . . . ?
C15 C14 C13 C12 177.5(9) . . . . ?
C15 C16 C17 O4 -2.9(15) . . . . ?
C15 C16 C17 C18 -178.9(10) . . . . ?
C13 C14 C15 O3 -178.7(9) . . . . ?
C13 C14 C15 C16 1.2(15) . . . . ?
C49 C50 C51 O18 -171.4(9) . . . . ?
C49 C50 C51 C52 8.3(14) . . . . ?
C24 C23 C22 C21 179.2(9) . . . . ?
C46 N6 C50 C51 -178.2(8) . . . . ?
C46 N6 C50 C49 0.3(14) . . . . ?
C46 C47 C48 C49 -0.7(18) . . . . ?
C7 C6 O1 Dy1 177.8(6) . . . . ?
C7 C6 O1 Dy3 -20.5(12) . . . . ?
C37 N5 C41 C42 -174.8(9) . . . . ?
C37 N5 C41 C40B 2(3) . . . . ?
C37 N5 C41 C40A 1.5(16) . . . . ?
C37 C38B C39B C40B -3(4) . . . . ?
C4 C5 C6 C7 -1.1(13) . . . . ?
C4 C5 C6 O1 -179.4(8) . . . . ?
C4 C3 C2 C1 -1.0(18) . . . . ?
C33 C32B C31B C30B 177.7(19) . . . . ?
C33 C32A N4A Dy4 -1(3) . . . . ?
C33 C32A N4A C28A -176.4(16) . . . . ?
C22 C23 C24 O5 -170.8(8) . . . . ?
C22 C23 C24 C25 8.7(14) . . . . ?
C22 C21 C20 C19 -0.7(17) . . . . ?
C19 N3 C23 C24 -179.8(8) . . . . ?
C19 N3 C23 C22 0.8(13) . . . . ?
C6 C5 C4 C3 178.1(9) . . . . ?
C1 N1 C5 C4 3.1(13) . . . . ?
C1 N1 C5 C6 -178.4(8) . . . . ?
C27 C26 C25 C24 -172.5(9) . . . . ?
C32B N4B C28B C29B 12(5) . . . . ?
C32B C33 C34 C35 -178.1(12) . . . . ?
C32B C31B C30B C29B -3(3) . . . . ?
C54 C53 C52 C51 -172.6(11) . . . . ?
C34 C33 C32B N4B 177(2) . . . . ?
C34 C33 C32B C31B 0(2) . . . . ?
C34 C33 C32A C31A -2(2) . . . . ?
C34 C33 C32A N4A 179.7(19) . . . . ?
C41 N5 C37 C38B -4.6(16) . . . . ?
C41 N5 C37 C38A -2(2) . . . . ?
C41 C42 C43 C44B -177.3(12) . . . . ?
C41 C42 C43 C44A -172.7(16) . . . . ?
C41 C40B C39B C38B 0(4) . . . . ?
C42 C41 C40B C39B 177.9(19) . . . . ?
C42 C41 C40A C39A 174.2(18) . . . . ?
C42 C43 C44A C45A 173.4(14) . . . . ?
C42 C43 C44A O17A -6(3) . . . . ?
C43 C44A O17A Dy4 -3(3) . . . . ?
C40B C41 C42 O16 -179.5(15) . . . . ?
C40B C41 C42 C43 1(2) . . . . ?
C45B C44B C43 C42 178.1(17) . . . . ?
C31B C30B C29B C28B 10(4) . . . . ?
C28B N4B C32B C33 177(2) . . . . ?
C28B N4B C32B C31B -6(5) . . . . ?
C36 C35 C34 C33 -171.9(10) . . . . ?
C28A C29A C30A C31A 5(3) . . . . ?
C29A C28A N4A Dy4 -179.0(16) . . . . ?
C29A C28A N4A C32A -4(4) . . . . ?
C29A C30A C31A C32A -3(3) . . . . ?
C30A C31A C32A C33 179.8(16) . . . . ?
C30A C31A C32A N4A -2(3) . . . . ?
C31A C32A N4A Dy4 -178.9(14) . . . . ?
C31A C32A N4A C28A 6(4) . . . . ?
C32A C33 C34 C35 -175.9(11) . . . . ?
N4A C28A C29A C30A -1(3) . . . . ?
C45A C44A O17A Dy4 177.7(12) . . . . ?
C38A C39A C40A C41 1(3) . . . . ?
C40A C41 C42 O16 -177.2(14) . . . . ?
C40A C41 C42 C43 3(2) . . . . ?
C40A C39A C38A C37 -1(2) . . . . ?

loop_
_smtbx_masks_void_nr
_smtbx_masks_void_average_x
_smtbx_masks_void_average_y
_smtbx_masks_void_average_z
_smtbx_masks_void_volume
_smtbx_masks_void_count_electrons
_smtbx_masks_void_content
1 -0.500 0.000 -0.825 1352.4 375.6 '2 Cl2C16H40O2'
